data_7007074
loop_
_publ_author_name
'Murugesu, Muralee'
'Wernsdorfer, Wolfgang'
'Abboud, Khalil A.'
'Brechin, Euan K.'
'Christou, George'

_publ_section_title
;
 New Mn12 single-molecule magnets from edge-sharing bioctahedra.
;
_journal_issue 19
_journal_name_full 'Dalton transactions (Cambridge, England : 2003)'
_journal_page_first 2285
_journal_page_last 2287
_journal_paper_doi 10.1039/b517108c
_journal_year 2006
_chemical_formula_sum 'C184 H198 Mn12 N12 O42'
_chemical_formula_weight 3908.82
_chemical_name_systematic
;
?
;
_space_group_IT_number 14
_symmetry_cell_setting monoclinic
_symmetry_space_group_name_Hall '-P 2ybc'
_symmetry_space_group_name_H-M 'P 1 21/c 1'
_atom_sites_solution_hydrogens geom
_atom_sites_solution_primary direct
_atom_sites_solution_secondary difmap
_audit_creation_method SHELXL-97
_cell_angle_alpha 90.00
_cell_angle_beta 111.180(2)
_cell_angle_gamma 90.00
_cell_formula_units_Z 2
_cell_length_a 20.5435(15)
_cell_length_b 18.8989(14)
_cell_length_c 25.3111(19)
_cell_measurement_reflns_used 40
_cell_measurement_temperature 173(2)
_cell_measurement_theta_max 28.0
_cell_measurement_theta_min 2.0
_cell_volume 9163.2(12)
_computing_cell_refinement 'Bruker SMART & SAINT (Bruker 1998)'
_computing_data_collection 'Bruker SMART (Bruker 1998)'
_computing_data_reduction 'Bruker SHELXTL (Bruker 2000)'
_computing_molecular_graphics 'Bruker SHELXTL'
_computing_publication_material 'Bruker SHELXTL'
_computing_structure_refinement 'Bruker SHELXTL'
_computing_structure_solution 'Bruker SHELXTL'
_diffrn_ambient_temperature 173(2)
_diffrn_measured_fraction_theta_full 0.996
_diffrn_measured_fraction_theta_max 0.996
_diffrn_measurement_device_type 'SMART CCD area detector'
_diffrn_measurement_method '\w scans'
_diffrn_radiation_monochromator graphite
_diffrn_radiation_source 'normal-focus sealed tube'
_diffrn_radiation_type MoK\a
_diffrn_radiation_wavelength 0.71073
_diffrn_reflns_av_R_equivalents 0.1240
_diffrn_reflns_av_sigmaI/netI 0.1636
_diffrn_reflns_limit_h_max 25
_diffrn_reflns_limit_h_min -26
_diffrn_reflns_limit_k_max 24
_diffrn_reflns_limit_k_min -24
_diffrn_reflns_limit_l_max 32
_diffrn_reflns_limit_l_min -32
_diffrn_reflns_number 81055
_diffrn_reflns_theta_full 27.50
_diffrn_reflns_theta_max 27.50
_diffrn_reflns_theta_min 1.06
_diffrn_standards_decay_% 0
_diffrn_standards_number 0
_exptl_absorpt_coefficient_mu 0.875
_exptl_absorpt_correction_T_max 0.9596
_exptl_absorpt_correction_T_min 0.8438
_exptl_absorpt_correction_type integration
_exptl_absorpt_process_details 'based on measured indexed crystal faces, SHELXTL (Bruker 1998)'
_exptl_crystal_colour orange
_exptl_crystal_density_diffrn 1.417
_exptl_crystal_density_meas 0
_exptl_crystal_density_method 'not measured'
_exptl_crystal_description plates
_exptl_crystal_F_000 4044
_exptl_crystal_size_max 0.20
_exptl_crystal_size_mid 0.12
_exptl_crystal_size_min 0.05
_refine_diff_density_max 0.609
_refine_diff_density_min -0.659
_refine_diff_density_rms 0.157
_refine_ls_extinction_method none
_refine_ls_goodness_of_fit_ref 1.001
_refine_ls_hydrogen_treatment mixed
_refine_ls_matrix_type full
_refine_ls_number_parameters 1052
_refine_ls_number_reflns 20946
_refine_ls_number_restraints 0
_refine_ls_restrained_S_all 1.001
_refine_ls_R_factor_all 0.1420
_refine_ls_R_factor_gt 0.0616
_refine_ls_shift/su_max 0.001
_refine_ls_shift/su_mean 0.000
_refine_ls_structure_factor_coef Fsqd
_refine_ls_weighting_details 'calc w=1/[\s^2^(Fo^2^)+(0.0803P)^2^] where P=(Fo^2^+2Fc^2^)/3'
_refine_ls_weighting_scheme calc
_refine_ls_wR_factor_gt 0.1770
_refine_ls_wR_factor_ref 0.1969
_reflns_number_gt 9314
_reflns_number_total 20946
_reflns_threshold_expression 'I > 2\s(I)'
_cod_data_source_file b517108c.txt
_cod_data_source_block xm54
_cod_depositor_comments
;
The following automatic conversions were performed:
'_symmetry_cell_setting' value 'Monoclinic' changed to 'monoclinic'
according to '/home/saulius/struct/CIF-dictionaries/cif_core.dic'
dictionary named 'cif_core.dic' version 2.4.1 from 2010-06-29.

Automatic conversion script
Id: cif_fix_enum 1527 2010-12-29 10:47:43Z saulius 
;
_cod_original_sg_symbol_H-M P2(1)/c
_cod_database_code 7007074

loop_
_symmetry_equiv_pos_as_xyz
'x, y, z'
'-x, y+1/2, -z+1/2'
'-x, -y, -z'
'x, -y-1/2, z-1/2'

loop_
_atom_site_label
_atom_site_type_symbol
_atom_site_fract_x
_atom_site_fract_y
_atom_site_fract_z
_atom_site_U_iso_or_equiv
_atom_site_adp_type
_atom_site_occupancy
_atom_site_symmetry_multiplicity
_atom_site_calc_flag
_atom_site_refinement_flags
_atom_site_disorder_assembly
_atom_site_disorder_group
Mn1 Mn 1.01369(4) 0.02229(4) 0.45110(3) 0.0188(2) Uani 1 1 d . . .
Mn2 Mn 1.03502(4) -0.13666(4) 0.48276(3) 0.0190(2) Uani 1 1 d . . .
Mn3 Mn 0.86055(4) 0.07736(5) 0.38922(3) 0.0239(2) Uani 1 1 d . . .
Mn4 Mn 0.80431(5) 0.18977(5) 0.45886(4) 0.0262(2) Uani 1 1 d . . .
Mn5 Mn 1.17375(5) -0.02718(5) 0.49571(4) 0.0265(2) Uani 1 1 d . . .
Mn6 Mn 0.87272(4) -0.12727(5) 0.41323(3) 0.0235(2) Uani 1 1 d . . .
O1 O 0.95959(18) 0.07330(18) 0.38442(14) 0.0205(8) Uani 1 1 d . . .
O2 O 1.04663(18) 0.13129(18) 0.49597(13) 0.0197(8) Uani 1 1 d . . .
O3 O 1.11736(18) -0.13267(18) 0.46351(14) 0.0202(8) Uani 1 1 d . . .
O4 O 0.97700(18) -0.08958(18) 0.41447(13) 0.0202(8) Uani 1 1 d . . .
O5 O 1.09153(18) 0.01149(18) 0.42675(14) 0.0205(8) Uani 1 1 d . . .
O6 O 1.06035(17) -0.02883(18) 0.52002(14) 0.0191(8) Uani 1 1 d . . .
O7 O 0.7544(2) 0.2249(2) 0.37369(16) 0.0358(10) Uani 1 1 d . . .
O8 O 0.7940(2) 0.1462(2) 0.32593(15) 0.0333(10) Uani 1 1 d . . .
O10 O 0.78744(19) 0.08208(19) 0.42883(14) 0.0246(9) Uani 1 1 d . . .
O11 O 0.7325(2) 0.1780(2) 0.49971(17) 0.0362(11) Uani 1 1 d . . .
O12 O 0.8502(2) 0.2903(2) 0.49661(18) 0.0367(11) Uani 1 1 d . . .
H12A H 0.8929 0.2846 0.5153 0.055 Uiso 1 1 calc R . .
H12B H 0.834(3) 0.327(4) 0.513(3) 0.06(2) Uiso 1 1 d . . .
O13 O 0.9012(2) -0.2365(2) 0.40226(15) 0.0301(10) Uani 1 1 d . . .
O14 O 1.01647(19) -0.24287(19) 0.45011(15) 0.0250(9) Uani 1 1 d . . .
O15 O 0.8147(2) -0.1271(2) 0.31247(16) 0.0372(11) Uani 1 1 d . . .
O16 O 0.83487(19) -0.0278(2) 0.36023(15) 0.0279(9) Uani 1 1 d . . .
O17 O 0.7752(2) -0.1724(2) 0.42051(18) 0.0428(12) Uani 1 1 d . . .
O18 O 1.09365(18) -0.17344(18) 0.55462(14) 0.0194(8) Uani 1 1 d . . .
O19 O 1.2582(2) -0.0635(2) 0.47322(17) 0.0373(11) Uani 1 1 d . . .
O20 O 1.1918(2) 0.0738(2) 0.53371(17) 0.0396(11) Uani 1 1 d . . .
O21 O 0.9712(2) 0.2850(2) 0.32529(15) 0.0344(10) Uani 1 1 d . . .
H21A H 0.9888 0.2890 0.3002 0.052 Uiso 1 1 calc R . .
O22 O 1.0331(2) -0.1833(2) 0.28786(16) 0.0351(11) Uani 1 1 d . . .
H22A H 1.0318 -0.1926 0.2551 0.053 Uiso 1 1 calc R . .
C1 C 1.1095(3) -0.1460(3) 0.4054(2) 0.0244(13) Uani 1 1 d . . .
H1A H 1.0919 -0.1948 0.3953 0.029 Uiso 1 1 calc R . .
H1B H 1.1560 -0.1431 0.4021 0.029 Uiso 1 1 calc R . .
C2 C 0.9847(3) -0.1019(3) 0.3604(2) 0.0231(13) Uani 1 1 d . . .
H2A H 0.9552 -0.0677 0.3324 0.028 Uiso 1 1 calc R . .
H2B H 0.9675 -0.1500 0.3470 0.028 Uiso 1 1 calc R . .
C3 C 1.0847(3) -0.0175(3) 0.3730(2) 0.0229(13) Uani 1 1 d . . .
H3A H 1.1305 -0.0139 0.3685 0.028 Uiso 1 1 calc R . .
H3B H 1.0512 0.0119 0.3431 0.028 Uiso 1 1 calc R . .
C4 C 1.0604(3) -0.0949(3) 0.3633(2) 0.0214(13) Uani 1 1 d . . .
C5 C 1.0601(3) -0.1140(3) 0.3032(2) 0.0275(14) Uani 1 1 d . . .
H5A H 1.0311 -0.0795 0.2751 0.033 Uiso 1 1 calc R . .
H5B H 1.1083 -0.1115 0.3032 0.033 Uiso 1 1 calc R . .
C7 C 1.0606(3) 0.1846(3) 0.4608(2) 0.0227(13) Uani 1 1 d . . .
H7A H 1.1016 0.1698 0.4518 0.027 Uiso 1 1 calc R . .
H7B H 1.0728 0.2293 0.4826 0.027 Uiso 1 1 calc R . .
C8 C 0.9850(3) 0.1354(3) 0.3651(2) 0.0230(13) Uani 1 1 d . . .
H8A H 0.9503 0.1496 0.3280 0.028 Uiso 1 1 calc R . .
H8B H 1.0287 0.1230 0.3592 0.028 Uiso 1 1 calc R . .
C9 C 0.9993(3) 0.1987(3) 0.4052(2) 0.0204(12) Uani 1 1 d . . .
C10 C 1.0228(3) 0.2611(3) 0.3764(2) 0.0259(13) Uani 1 1 d . . .
H10A H 1.0368 0.3011 0.4034 0.031 Uiso 1 1 calc R . .
H10B H 1.0645 0.2462 0.3684 0.031 Uiso 1 1 calc R . .
C12 C 1.0658(3) -0.2244(3) 0.5838(2) 0.0227(13) Uani 1 1 d . . .
H12D H 1.1026 -0.2363 0.6206 0.027 Uiso 1 1 calc R . .
H12C H 1.0538 -0.2684 0.5610 0.027 Uiso 1 1 calc R . .
C13 C 0.7664(3) -0.1264(3) 0.4522(2) 0.0307(14) Uani 1 1 d . . .
C14 C 0.7091(3) -0.1299(4) 0.4771(3) 0.0394(16) Uani 1 1 d . . .
H14A H 0.7030 -0.0807 0.4891 0.047 Uiso 1 1 calc R . .
C15 C 0.7338(4) -0.1748(4) 0.5311(3) 0.050(2) Uani 1 1 d . . .
C16 C 0.6382(3) -0.1531(4) 0.4357(3) 0.0386(17) Uani 1 1 d . . .
C17 C 0.6254(4) -0.2185(4) 0.4096(3) 0.069(3) Uani 1 1 d . . .
H17A H 0.6631 -0.2509 0.4175 0.083 Uiso 1 1 calc R . .
C18 C 0.5826(4) -0.1059(5) 0.4243(3) 0.066(2) Uani 1 1 d . . .
H18A H 0.5891 -0.0607 0.4419 0.079 Uiso 1 1 calc R . .
C19 C 0.7640(4) -0.2408(4) 0.5340(4) 0.062(2) Uani 1 1 d . . .
H19A H 0.7701 -0.2603 0.5015 0.074 Uiso 1 1 calc R . .
C20 C 0.8104(3) -0.0616(3) 0.3129(2) 0.0252(13) Uani 1 1 d . . .
C21 C 0.7799(3) -0.0164(3) 0.2594(2) 0.0265(14) Uani 1 1 d . . .
H21B H 0.7691 0.0311 0.2717 0.032 Uiso 1 1 calc R . .
C22 C 0.7124(3) -0.0448(4) 0.2163(2) 0.0329(15) Uani 1 1 d . . .
C23 C 0.7045(4) -0.1136(4) 0.1956(3) 0.056(2) Uani 1 1 d . . .
H23A H 0.7423 -0.1460 0.2092 0.068 Uiso 1 1 calc R . .
C24 C 0.6420(5) -0.1353(5) 0.1554(3) 0.081(3) Uani 1 1 d . . .
H24A H 0.6379 -0.1827 0.1421 0.098 Uiso 1 1 calc R . .
C25 C 0.5861(5) -0.0914(6) 0.1341(4) 0.078(3) Uani 1 1 d . . .
H25A H 0.5437 -0.1078 0.1065 0.094 Uiso 1 1 calc R . .
C26 C 0.5924(4) -0.0232(6) 0.1534(3) 0.072(3) Uani 1 1 d . . .
H26A H 0.5538 0.0082 0.1390 0.087 Uiso 1 1 calc R . .
C27 C 0.6549(4) 0.0011(4) 0.1943(3) 0.055(2) Uani 1 1 d . . .
H27A H 0.6585 0.0487 0.2070 0.066 Uiso 1 1 calc R . .
C28 C 0.8356(3) -0.0049(3) 0.2331(2) 0.0296(14) Uani 1 1 d . . .
C29 C 0.8538(3) 0.0649(3) 0.2256(3) 0.0407(17) Uani 1 1 d . . .
H29A H 0.8328 0.1034 0.2376 0.049 Uiso 1 1 calc R . .
C30 C 0.9030(4) 0.0774(4) 0.2003(3) 0.0515(19) Uani 1 1 d . . .
H30A H 0.9157 0.1246 0.1954 0.062 Uiso 1 1 calc R . .
C31 C 0.9329(4) 0.0222(4) 0.1826(3) 0.051(2) Uani 1 1 d . . .
H31A H 0.9656 0.0312 0.1647 0.061 Uiso 1 1 calc R . .
C32 C 0.9156(3) -0.0481(4) 0.1906(2) 0.0427(18) Uani 1 1 d . . .
H32A H 0.9368 -0.0863 0.1785 0.051 Uiso 1 1 calc R . .
C33 C 0.8678(3) -0.0612(4) 0.2160(2) 0.0373(16) Uani 1 1 d . . .
H33A H 0.8567 -0.1086 0.2220 0.045 Uiso 1 1 calc R . .
C34 C 0.7518(3) 0.1939(3) 0.3294(2) 0.0320(15) Uani 1 1 d . . .
C35 C 0.6922(3) 0.2093(4) 0.2739(3) 0.0396(17) Uani 1 1 d . . .
H35A H 0.6624 0.1659 0.2658 0.048 Uiso 1 1 calc R . .
C36 C 0.6454(3) 0.2682(4) 0.2784(3) 0.0408(17) Uani 1 1 d . . .
C37 C 0.5867(4) 0.2555(5) 0.2905(3) 0.072(3) Uani 1 1 d . . .
H37A H 0.5759 0.2079 0.2964 0.086 Uiso 1 1 calc R . .
C38 C 0.5428(5) 0.3081(6) 0.2947(4) 0.090(3) Uani 1 1 d . . .
H38A H 0.5014 0.2970 0.3015 0.108 Uiso 1 1 calc R . .
C39 C 0.5600(5) 0.3767(6) 0.2887(4) 0.081(3) Uani 1 1 d . . .
H39A H 0.5314 0.4140 0.2934 0.097 Uiso 1 1 calc R . .
C40 C 0.6183(5) 0.3928(5) 0.2761(4) 0.094(3) Uani 1 1 d . . .
H40A H 0.6297 0.4404 0.2712 0.113 Uiso 1 1 calc R . .
C41 C 0.6597(4) 0.3373(4) 0.2707(4) 0.069(2) Uani 1 1 d . . .
H41A H 0.6995 0.3476 0.2614 0.083 Uiso 1 1 calc R . .
C42 C 0.7161(3) 0.2167(3) 0.2239(2) 0.0360(16) Uani 1 1 d . . .
C43 C 0.6720(4) 0.1942(3) 0.1708(3) 0.0424(17) Uani 1 1 d . . .
H43A H 0.6272 0.1761 0.1661 0.051 Uiso 1 1 calc R . .
C44 C 0.6926(4) 0.1979(4) 0.1251(3) 0.0469(19) Uani 1 1 d . . .
H44A H 0.6620 0.1819 0.0891 0.056 Uiso 1 1 calc R . .
C45 C 0.7576(4) 0.2248(4) 0.1308(3) 0.051(2) Uani 1 1 d . . .
H45A H 0.7716 0.2271 0.0989 0.061 Uiso 1 1 calc R . .
C46 C 0.8019(4) 0.2484(4) 0.1833(3) 0.0459(18) Uani 1 1 d . . .
H46A H 0.8462 0.2676 0.1875 0.055 Uiso 1 1 calc R . .
C47 C 0.7812(4) 0.2437(3) 0.2298(3) 0.0399(17) Uani 1 1 d . . .
H47A H 0.8119 0.2592 0.2659 0.048 Uiso 1 1 calc R . .
C48 C 0.7135(3) 0.1249(4) 0.5197(3) 0.0360(16) Uani 1 1 d . . .
C49 C 0.6514(3) 0.1374(4) 0.5390(3) 0.0391(16) Uani 1 1 d . . .
H49A H 0.6639 0.1793 0.5649 0.047 Uiso 1 1 calc R . .
C50 C 0.5874(3) 0.1580(4) 0.4896(3) 0.0402(17) Uani 1 1 d . . .
C51 C 0.5782(4) 0.1389(4) 0.4337(3) 0.054(2) Uani 1 1 d . . .
H51A H 0.6119 0.1106 0.4259 0.065 Uiso 1 1 calc R . .
C52 C 0.5181(5) 0.1624(5) 0.3894(4) 0.076(3) Uani 1 1 d . . .
H52A H 0.5116 0.1506 0.3514 0.091 Uiso 1 1 calc R . .
C53 C 0.4695(5) 0.2018(5) 0.4003(6) 0.094(4) Uani 1 1 d . . .
H53A H 0.4292 0.2168 0.3698 0.113 Uiso 1 1 calc R . .
C54 C 0.4771(5) 0.2202(5) 0.4542(5) 0.082(3) Uani 1 1 d . . .
H54A H 0.4423 0.2479 0.4611 0.099 Uiso 1 1 calc R . .
C55 C 0.5351(4) 0.1987(4) 0.4983(4) 0.065(2) Uani 1 1 d . . .
H55A H 0.5402 0.2118 0.5358 0.078 Uiso 1 1 calc R . .
C56 C 0.6408(3) 0.0761(3) 0.5739(3) 0.0321(15) Uani 1 1 d . . .
C57 C 0.5940(4) 0.0230(4) 0.5504(3) 0.0449(18) Uani 1 1 d . . .
H57A H 0.5663 0.0246 0.5111 0.054 Uiso 1 1 calc R . .
C58 C 0.5861(4) -0.0332(4) 0.5829(3) 0.055(2) Uani 1 1 d . . .
H58A H 0.5541 -0.0701 0.5657 0.066 Uiso 1 1 calc R . .
C59 C 0.6246(4) -0.0356(4) 0.6405(3) 0.052(2) Uani 1 1 d . . .
H59A H 0.6180 -0.0730 0.6631 0.063 Uiso 1 1 calc R . .
C60 C 0.6718(4) 0.0162(5) 0.6643(3) 0.068(2) Uani 1 1 d . . .
H60A H 0.6997 0.0141 0.7034 0.082 Uiso 1 1 calc R . .
C61 C 0.6799(4) 0.0738(4) 0.6308(3) 0.0513(19) Uani 1 1 d . . .
H61A H 0.7122 0.1106 0.6479 0.062 Uiso 1 1 calc R . .
C62 C 0.9582(3) -0.2692(3) 0.4213(2) 0.0271(14) Uani 1 1 d . . .
C63 C 0.9577(3) -0.3494(3) 0.4118(2) 0.0340(15) Uani 1 1 d . . .
H63A H 1.0077 -0.3643 0.4236 0.041 Uiso 1 1 calc R . .
C64 C 0.9233(3) -0.3697(3) 0.3502(2) 0.0323(15) Uani 1 1 d . . .
C65 C 0.9318(4) -0.3270(4) 0.3080(3) 0.0498(19) Uani 1 1 d . . .
H65A H 0.9558 -0.2832 0.3186 0.060 Uiso 1 1 calc R . .
C66 C 0.9067(5) -0.3459(4) 0.2522(3) 0.066(2) Uani 1 1 d . . .
H66A H 0.9127 -0.3158 0.2243 0.079 Uiso 1 1 calc R . .
C67 C 0.8725(5) -0.4098(5) 0.2374(3) 0.075(3) Uani 1 1 d . . .
H67A H 0.8547 -0.4234 0.1986 0.090 Uiso 1 1 calc R . .
C68 C 0.8635(4) -0.4542(4) 0.2768(3) 0.064(2) Uani 1 1 d . . .
H68A H 0.8401 -0.4982 0.2658 0.077 Uiso 1 1 calc R . .
C69 C 0.8891(3) -0.4338(3) 0.3331(3) 0.0443(18) Uani 1 1 d . . .
H69A H 0.8830 -0.4643 0.3607 0.053 Uiso 1 1 calc R . .
C70 C 0.9296(4) -0.3833(3) 0.4533(3) 0.0404(17) Uani 1 1 d . . .
C71 C 0.9769(4) -0.4115(4) 0.5036(3) 0.058(2) Uani 1 1 d . . .
H71A H 1.0255 -0.4112 0.5103 0.070 Uiso 1 1 calc R . .
C72 C 0.8819(6) -0.4402(4) 0.5341(4) 0.075(3) Uani 1 1 d . . .
H72A H 0.8650 -0.4599 0.5612 0.090 Uiso 1 1 calc R . .
C73 C 0.8371(5) -0.4124(5) 0.4863(4) 0.073(3) Uani 1 1 d . . .
H73A H 0.7885 -0.4128 0.4795 0.088 Uiso 1 1 calc R . .
C74 C 0.8609(4) -0.3827(4) 0.4461(3) 0.056(2) Uani 1 1 d . . .
H74A H 0.8283 -0.3616 0.4131 0.067 Uiso 1 1 calc R . .
C75 C 0.9524(6) -0.4404(4) 0.5442(3) 0.074(3) Uani 1 1 d . . .
H75A H 0.9842 -0.4598 0.5784 0.089 Uiso 1 1 calc R . .
C80 C 0.7258(4) -0.1480(5) 0.5783(3) 0.071(3) Uani 1 1 d . . .
H80A H 0.7058 -0.1025 0.5776 0.085 Uiso 1 1 calc R . .
C81 C 0.7471(5) -0.1881(7) 0.6277(4) 0.098(4) Uani 1 1 d . . .
H81A H 0.7396 -0.1699 0.6600 0.117 Uiso 1 1 calc R . .
C82 C 0.7776(5) -0.2513(7) 0.6315(5) 0.106(4) Uani 1 1 d . . .
H82A H 0.7934 -0.2767 0.6663 0.127 Uiso 1 1 calc R . .
C83 C 0.7853(5) -0.2783(5) 0.5843(5) 0.082(3) Uani 1 1 d . . .
H83A H 0.8057 -0.3237 0.5859 0.098 Uiso 1 1 calc R . .
C84 C 0.5616(5) -0.2388(6) 0.3734(4) 0.083(3) Uani 1 1 d . . .
H84A H 0.5548 -0.2842 0.3561 0.099 Uiso 1 1 calc R . .
C85 C 0.5088(5) -0.1938(7) 0.3626(4) 0.083(3) Uani 1 1 d . . .
H85A H 0.4640 -0.2083 0.3376 0.100 Uiso 1 1 calc R . .
C86 C 0.5157(4) -0.1273(7) 0.3857(3) 0.082(3) Uani 1 1 d . . .
H86A H 0.4769 -0.0961 0.3762 0.098 Uiso 1 1 calc R . .
N1 N 0.7890(3) 0.1014(3) 0.0388(3) 0.0595(18) Uani 1 1 d . . .
C87 C 0.7618(4) 0.0632(4) 0.0570(3) 0.0488(19) Uani 1 1 d . . .
C88 C 0.7247(5) 0.0133(5) 0.0799(3) 0.083(3) Uani 1 1 d . . .
H88A H 0.6798 0.0338 0.0774 0.124 Uiso 1 1 calc R . .
H88B H 0.7528 0.0034 0.1196 0.124 Uiso 1 1 calc R . .
H88C H 0.7165 -0.0308 0.0580 0.124 Uiso 1 1 calc R . .
N2 N 0.1288(4) 0.8773(3) 0.1512(3) 0.0605(19) Uani 1 1 d . . .
C89 C 0.1666(5) 0.8956(4) 0.1307(3) 0.056(2) Uani 1 1 d . . .
C90 C 0.2159(5) 0.9194(5) 0.1054(4) 0.083(3) Uani 1 1 d . . .
H90A H 0.1906 0.9342 0.0662 0.124 Uiso 1 1 calc R . .
H90B H 0.2478 0.8806 0.1058 0.124 Uiso 1 1 calc R . .
H90C H 0.2428 0.9594 0.1271 0.124 Uiso 1 1 calc R . .
N3 N 0.3444(4) 0.5281(5) 0.1565(3) 0.090(3) Uani 1 1 d . . .
C91 C 0.3585(4) 0.4723(6) 0.1746(3) 0.066(3) Uani 1 1 d . . .
C92 C 0.3726(4) 0.3991(5) 0.1971(3) 0.073(3) Uani 1 1 d . . .
H92A H 0.3879 0.4002 0.2385 0.110 Uiso 1 1 calc R . .
H92B H 0.4093 0.3780 0.1860 0.110 Uiso 1 1 calc R . .
H92C H 0.3299 0.3708 0.1817 0.110 Uiso 1 1 calc R . .

loop_
_atom_site_aniso_label
_atom_site_aniso_U_11
_atom_site_aniso_U_22
_atom_site_aniso_U_33
_atom_site_aniso_U_23
_atom_site_aniso_U_13
_atom_site_aniso_U_12
Mn1 0.0214(5) 0.0201(5) 0.0154(4) 0.0005(3) 0.0072(4) 0.0009(4)
Mn2 0.0217(5) 0.0215(5) 0.0142(4) 0.0012(4) 0.0068(4) 0.0005(4)
Mn3 0.0240(5) 0.0267(5) 0.0201(4) -0.0015(4) 0.0069(4) 0.0008(4)
Mn4 0.0263(5) 0.0291(5) 0.0231(5) 0.0015(4) 0.0090(4) 0.0046(4)
Mn5 0.0261(5) 0.0290(5) 0.0219(5) 0.0005(4) 0.0057(4) -0.0005(4)
Mn6 0.0237(5) 0.0254(5) 0.0199(4) 0.0013(4) 0.0061(4) -0.0017(4)
O1 0.023(2) 0.021(2) 0.0163(19) -0.0003(16) 0.0065(16) -0.0033(17)
O2 0.022(2) 0.022(2) 0.0144(18) 0.0010(16) 0.0052(16) 0.0005(17)
O3 0.023(2) 0.022(2) 0.0167(18) -0.0001(16) 0.0089(16) 0.0020(17)
O4 0.025(2) 0.023(2) 0.0127(18) -0.0008(16) 0.0066(16) 0.0040(17)
O5 0.024(2) 0.022(2) 0.0155(19) -0.0009(16) 0.0074(17) 0.0002(17)
O6 0.021(2) 0.019(2) 0.0173(19) 0.0024(16) 0.0068(17) -0.0010(16)
O7 0.043(3) 0.035(3) 0.029(2) 0.004(2) 0.012(2) 0.009(2)
O8 0.037(3) 0.039(3) 0.022(2) 0.0036(19) 0.0085(19) 0.007(2)
O10 0.026(2) 0.026(2) 0.023(2) -0.0032(17) 0.0091(17) -0.0003(18)
O11 0.033(3) 0.041(3) 0.041(3) 0.002(2) 0.021(2) 0.004(2)
O12 0.035(3) 0.031(3) 0.043(3) -0.006(2) 0.013(2) 0.003(2)
O13 0.034(3) 0.024(2) 0.029(2) -0.0013(18) 0.007(2) -0.0012(19)
O14 0.021(2) 0.025(2) 0.026(2) -0.0054(18) 0.0056(18) -0.0020(18)
O15 0.049(3) 0.028(3) 0.028(2) -0.001(2) 0.006(2) -0.002(2)
O16 0.032(2) 0.030(2) 0.020(2) -0.0032(18) 0.0070(18) -0.0038(19)
O17 0.049(3) 0.042(3) 0.046(3) -0.012(2) 0.028(2) -0.005(2)
O18 0.020(2) 0.023(2) 0.0159(19) 0.0047(16) 0.0087(16) 0.0043(16)
O19 0.036(3) 0.045(3) 0.035(2) -0.004(2) 0.018(2) -0.002(2)
O20 0.036(3) 0.035(3) 0.043(3) -0.003(2) 0.008(2) -0.006(2)
O21 0.048(3) 0.039(3) 0.019(2) 0.0153(19) 0.015(2) 0.002(2)
O22 0.054(3) 0.033(3) 0.023(2) -0.0123(19) 0.020(2) -0.010(2)
C1 0.027(3) 0.029(3) 0.019(3) -0.006(2) 0.010(3) 0.000(3)
C2 0.023(3) 0.032(3) 0.014(3) -0.001(2) 0.006(2) 0.001(3)
C3 0.030(3) 0.027(3) 0.014(3) -0.002(2) 0.012(3) 0.001(3)
C4 0.029(3) 0.023(3) 0.016(3) -0.002(2) 0.012(3) 0.000(3)
C5 0.035(4) 0.032(4) 0.019(3) 0.000(3) 0.014(3) 0.002(3)
C7 0.029(3) 0.027(3) 0.014(3) 0.003(2) 0.011(3) -0.005(3)
C8 0.034(3) 0.026(3) 0.009(3) 0.002(2) 0.009(2) 0.000(3)
C9 0.026(3) 0.020(3) 0.018(3) 0.002(2) 0.011(2) 0.000(2)
C10 0.035(4) 0.021(3) 0.026(3) 0.002(3) 0.016(3) 0.001(3)
C12 0.026(3) 0.023(3) 0.018(3) 0.007(2) 0.008(3) 0.004(3)
C13 0.025(3) 0.035(4) 0.030(3) 0.001(3) 0.008(3) -0.006(3)
C14 0.031(4) 0.048(4) 0.039(4) -0.006(3) 0.013(3) 0.002(3)
C15 0.034(4) 0.076(6) 0.042(4) 0.013(4) 0.017(4) -0.003(4)
C16 0.032(4) 0.056(5) 0.032(4) -0.001(3) 0.017(3) -0.014(3)
C17 0.071(6) 0.058(6) 0.064(5) 0.000(4) 0.006(5) -0.030(5)
C18 0.064(6) 0.093(7) 0.051(5) -0.004(5) 0.034(5) 0.013(5)
C19 0.060(5) 0.063(6) 0.064(6) 0.007(5) 0.024(4) -0.013(5)
C20 0.017(3) 0.036(4) 0.024(3) -0.001(3) 0.008(3) -0.003(3)
C21 0.030(3) 0.026(3) 0.021(3) -0.001(3) 0.006(3) -0.001(3)
C22 0.033(4) 0.049(4) 0.018(3) 0.002(3) 0.009(3) -0.010(3)
C23 0.053(5) 0.061(5) 0.042(4) -0.006(4) 0.001(4) -0.008(4)
C24 0.064(6) 0.103(8) 0.056(5) -0.022(5) -0.004(5) -0.038(6)
C25 0.044(6) 0.118(9) 0.057(6) -0.005(6) -0.001(4) -0.029(6)
C26 0.029(5) 0.117(8) 0.055(5) 0.030(6) -0.004(4) 0.008(5)
C27 0.051(5) 0.068(5) 0.045(4) 0.017(4) 0.015(4) 0.010(4)
C28 0.031(4) 0.037(4) 0.015(3) 0.003(3) 0.002(3) 0.001(3)
C29 0.052(5) 0.036(4) 0.038(4) 0.003(3) 0.020(3) -0.005(3)
C30 0.061(5) 0.053(5) 0.044(4) 0.005(4) 0.023(4) -0.008(4)
C31 0.043(5) 0.082(6) 0.031(4) 0.015(4) 0.017(3) -0.003(4)
C32 0.043(4) 0.065(5) 0.021(3) -0.001(3) 0.012(3) 0.008(4)
C33 0.042(4) 0.039(4) 0.028(3) -0.001(3) 0.008(3) -0.003(3)
C34 0.034(4) 0.040(4) 0.022(3) 0.009(3) 0.010(3) 0.008(3)
C35 0.037(4) 0.044(4) 0.033(4) 0.007(3) 0.007(3) 0.007(3)
C36 0.040(4) 0.051(5) 0.026(3) 0.006(3) 0.006(3) 0.007(4)
C37 0.062(6) 0.096(7) 0.069(6) 0.028(5) 0.037(5) 0.021(5)
C38 0.081(7) 0.108(9) 0.102(8) 0.045(7) 0.060(6) 0.050(7)
C39 0.066(7) 0.096(8) 0.087(7) 0.010(6) 0.037(5) 0.039(6)
C40 0.078(7) 0.083(8) 0.125(9) 0.016(6) 0.042(7) 0.026(6)
C41 0.057(6) 0.054(6) 0.092(7) -0.006(5) 0.022(5) 0.012(4)
C42 0.037(4) 0.044(4) 0.021(3) 0.011(3) 0.003(3) 0.014(3)
C43 0.041(4) 0.044(4) 0.039(4) 0.009(3) 0.011(3) 0.001(3)
C44 0.068(5) 0.039(4) 0.029(4) 0.003(3) 0.012(4) 0.000(4)
C45 0.084(6) 0.040(4) 0.040(4) 0.011(3) 0.035(4) 0.004(4)
C46 0.045(4) 0.043(4) 0.051(5) 0.007(4) 0.019(4) -0.007(4)
C47 0.047(4) 0.041(4) 0.024(3) 0.003(3) 0.003(3) 0.003(3)
C48 0.031(4) 0.044(5) 0.031(4) -0.003(3) 0.009(3) -0.004(3)
C49 0.032(4) 0.046(4) 0.047(4) -0.005(3) 0.023(3) -0.002(3)
C50 0.028(4) 0.046(4) 0.049(4) 0.006(3) 0.017(3) 0.004(3)
C51 0.041(5) 0.071(6) 0.049(5) 0.008(4) 0.014(4) 0.002(4)
C52 0.069(6) 0.093(7) 0.053(5) 0.026(5) 0.007(5) -0.030(6)
C53 0.053(6) 0.062(7) 0.148(11) 0.050(7) 0.013(7) 0.010(5)
C54 0.050(6) 0.072(7) 0.117(9) 0.014(7) 0.022(6) 0.022(5)
C55 0.055(5) 0.054(5) 0.092(7) 0.000(5) 0.033(5) -0.002(4)
C56 0.023(3) 0.046(4) 0.033(3) -0.005(3) 0.016(3) -0.003(3)
C57 0.049(5) 0.053(5) 0.039(4) 0.001(4) 0.022(4) 0.000(4)
C58 0.054(5) 0.059(5) 0.053(5) 0.010(4) 0.020(4) -0.006(4)
C59 0.050(5) 0.061(5) 0.055(5) 0.023(4) 0.030(4) 0.004(4)
C60 0.061(6) 0.101(7) 0.044(5) 0.014(5) 0.020(4) 0.010(5)
C61 0.047(5) 0.061(5) 0.044(4) -0.003(4) 0.016(4) -0.010(4)
C62 0.044(4) 0.019(3) 0.025(3) 0.002(3) 0.020(3) 0.004(3)
C63 0.040(4) 0.023(3) 0.035(4) -0.002(3) 0.010(3) -0.001(3)
C64 0.042(4) 0.026(4) 0.032(3) -0.008(3) 0.018(3) -0.001(3)
C65 0.080(6) 0.034(4) 0.043(4) -0.007(3) 0.031(4) -0.004(4)
C66 0.118(8) 0.046(5) 0.037(4) -0.012(4) 0.031(5) -0.001(5)
C67 0.113(8) 0.079(7) 0.035(4) -0.015(5) 0.030(5) 0.022(6)
C68 0.075(6) 0.050(5) 0.054(5) -0.030(4) 0.009(5) 0.002(4)
C69 0.053(5) 0.038(4) 0.039(4) -0.012(3) 0.013(3) -0.010(3)
C70 0.063(5) 0.023(4) 0.031(4) -0.008(3) 0.013(4) -0.006(3)
C71 0.080(6) 0.043(5) 0.042(4) -0.005(4) 0.012(4) 0.001(4)
C72 0.119(9) 0.056(6) 0.068(6) -0.003(5) 0.055(7) -0.028(6)
C73 0.084(7) 0.084(7) 0.052(5) 0.009(5) 0.025(5) -0.020(5)
C74 0.069(6) 0.050(5) 0.048(5) 0.002(4) 0.021(4) -0.010(4)
C75 0.127(9) 0.046(5) 0.041(5) 0.015(4) 0.021(6) -0.004(6)
C80 0.056(5) 0.120(8) 0.043(5) 0.005(5) 0.025(4) 0.019(5)
C81 0.065(7) 0.199(13) 0.033(5) 0.021(7) 0.022(5) 0.018(7)
C82 0.065(7) 0.160(12) 0.092(9) 0.081(9) 0.025(6) 0.011(7)
C83 0.061(6) 0.074(7) 0.101(8) 0.040(6) 0.019(6) 0.002(5)
C84 0.054(6) 0.095(8) 0.090(7) -0.012(6) 0.015(6) -0.030(6)
C85 0.053(6) 0.142(10) 0.054(6) -0.012(6) 0.019(5) -0.038(7)
C86 0.038(5) 0.171(11) 0.040(5) 0.016(6) 0.020(4) 0.016(6)
N1 0.075(5) 0.047(4) 0.068(4) 0.014(3) 0.040(4) -0.003(4)
C87 0.053(5) 0.055(5) 0.042(4) 0.013(4) 0.022(4) -0.002(4)
C88 0.096(7) 0.096(7) 0.058(6) 0.021(5) 0.031(5) -0.031(6)
N2 0.076(5) 0.029(4) 0.073(5) -0.014(3) 0.022(4) -0.010(3)
C89 0.073(6) 0.039(5) 0.054(5) -0.010(4) 0.020(5) -0.005(4)
C90 0.105(8) 0.078(7) 0.086(7) -0.017(5) 0.060(6) -0.015(6)
N3 0.075(6) 0.121(8) 0.069(5) 0.016(5) 0.021(4) 0.032(5)
C91 0.046(5) 0.114(9) 0.038(5) 0.001(5) 0.016(4) 0.030(6)
C92 0.064(6) 0.114(8) 0.045(5) -0.002(5) 0.022(4) 0.026(5)

loop_
_atom_type_symbol
_atom_type_description
_atom_type_scat_dispersion_real
_atom_type_scat_dispersion_imag
_atom_type_scat_source
C C 0.0033 0.0016 'International Tables Vol C Tables 4.2.6.8 and 6.1.1.4'
H H 0.0000 0.0000 'International Tables Vol C Tables 4.2.6.8 and 6.1.1.4'
N N 0.0061 0.0033 'International Tables Vol C Tables 4.2.6.8 and 6.1.1.4'
O O 0.0106 0.0060 'International Tables Vol C Tables 4.2.6.8 and 6.1.1.4'
Mn Mn 0.3368 0.7283 'International Tables Vol C Tables 4.2.6.8 and 6.1.1.4'

loop_
_geom_angle_atom_site_label_1
_geom_angle_atom_site_label_2
_geom_angle_atom_site_label_3
_geom_angle
_geom_angle_site_symmetry_1
_geom_angle_site_symmetry_3
_geom_angle_publ_flag
O1 Mn1 O6 90.91(15) . 3_756 ?
O1 Mn1 O6 174.58(15) . . ?
O6 Mn1 O6 83.70(15) 3_756 . ?
O1 Mn1 O5 93.22(15) . . ?
O6 Mn1 O5 175.86(15) 3_756 . ?
O6 Mn1 O5 92.17(15) . . ?
O1 Mn1 O4 96.04(13) . . ?
O6 Mn1 O4 91.33(14) 3_756 . ?
O6 Mn1 O4 83.57(13) . . ?
O5 Mn1 O4 87.88(14) . . ?
O1 Mn1 O2 87.61(13) . . ?
O6 Mn1 O2 83.55(13) 3_756 . ?
O6 Mn1 O2 92.31(13) . . ?
O5 Mn1 O2 96.97(14) . . ?
O4 Mn1 O2 173.77(12) . . ?
O1 Mn1 Mn1 132.83(11) . 3_756 ?
O6 Mn1 Mn1 41.92(10) 3_756 3_756 ?
O6 Mn1 Mn1 41.78(10) . 3_756 ?
O5 Mn1 Mn1 133.95(11) . 3_756 ?
O4 Mn1 Mn1 86.58(9) . 3_756 ?
O2 Mn1 Mn1 87.24(9) . 3_756 ?
O1 Mn1 Mn2 134.39(11) . . ?
O6 Mn1 Mn2 91.23(11) 3_756 . ?
O6 Mn1 Mn2 45.56(10) . . ?
O5 Mn1 Mn2 85.62(11) . . ?
O4 Mn1 Mn2 38.36(8) . . ?
O2 Mn1 Mn2 137.85(9) . . ?
Mn1 Mn1 Mn2 62.86(3) 3_756 . ?
O1 Mn1 Mn2 85.83(11) . 3_756 ?
O6 Mn1 Mn2 45.23(10) 3_756 3_756 ?
O6 Mn1 Mn2 90.73(11) . 3_756 ?
O5 Mn1 Mn2 135.48(11) . 3_756 ?
O4 Mn1 Mn2 136.55(9) . 3_756 ?
O2 Mn1 Mn2 38.51(9) . 3_756 ?
Mn1 Mn1 Mn2 62.38(3) 3_756 3_756 ?
Mn2 Mn1 Mn2 125.24(3) . 3_756 ?
O1 Mn1 Mn3 40.11(10) . . ?
O6 Mn1 Mn3 51.58(10) 3_756 . ?
O6 Mn1 Mn3 134.49(11) . . ?
O5 Mn1 Mn3 132.44(10) . . ?
O4 Mn1 Mn3 88.88(9) . . ?
O2 Mn1 Mn3 90.71(9) . . ?
Mn1 Mn1 Mn3 93.13(4) 3_756 . ?
Mn2 Mn1 Mn3 118.20(3) . . ?
Mn2 Mn1 Mn3 65.14(3) 3_756 . ?
O1 Mn1 Mn5 130.76(11) . . ?
O6 Mn1 Mn5 137.69(10) 3_756 . ?
O6 Mn1 Mn5 54.66(10) . . ?
O5 Mn1 Mn5 38.31(10) . . ?
O4 Mn1 Mn5 91.08(9) . . ?
O2 Mn1 Mn5 90.33(9) . . ?
Mn1 Mn1 Mn5 96.13(4) 3_756 . ?
Mn2 Mn1 Mn5 66.11(3) . . ?
Mn2 Mn1 Mn5 120.08(3) 3_756 . ?
Mn3 Mn1 Mn5 170.72(3) . . ?
O18 Mn2 O3 86.90(14) . . ?
O18 Mn2 O4 173.64(16) . . ?
O3 Mn2 O4 94.03(14) . . ?
O18 Mn2 O2 93.76(14) . 3_756 ?
O3 Mn2 O2 174.58(15) . 3_756 ?
O4 Mn2 O2 84.73(14) . 3_756 ?
O18 Mn2 O14 89.40(14) . . ?
O3 Mn2 O14 89.38(14) . . ?
O4 Mn2 O14 96.90(14) . . ?
O2 Mn2 O14 96.00(14) 3_756 . ?
O18 Mn2 O6 87.66(14) . . ?
O3 Mn2 O6 88.80(14) . . ?
O4 Mn2 O6 86.07(14) . . ?
O2 Mn2 O6 85.86(14) 3_756 . ?
O14 Mn2 O6 176.63(14) . . ?
O18 Mn2 Mn1 125.43(11) . . ?
O3 Mn2 Mn1 87.23(11) . . ?
O4 Mn2 Mn1 48.43(11) . . ?
O2 Mn2 Mn1 88.02(11) 3_756 . ?
O14 Mn2 Mn1 144.70(10) . . ?
O6 Mn2 Mn1 38.00(9) . . ?
O18 Mn2 Mn1 87.43(10) . 3_756 ?
O3 Mn2 Mn1 126.30(11) . 3_756 ?
O4 Mn2 Mn1 86.95(10) . 3_756 ?
O2 Mn2 Mn1 48.42(10) 3_756 3_756 ?
O14 Mn2 Mn1 143.88(10) . 3_756 ?
O6 Mn2 Mn1 37.62(9) . 3_756 ?
Mn1 Mn2 Mn1 54.76(3) . 3_756 ?
O18 Mn2 Mn6 136.42(11) . . ?
O3 Mn2 Mn6 134.71(10) . . ?
O4 Mn2 Mn6 44.67(11) . . ?
O2 Mn2 Mn6 46.25(10) 3_756 . ?
O14 Mn2 Mn6 80.44(10) . . ?
O6 Mn2 Mn6 102.84(9) . . ?
Mn1 Mn2 Mn6 77.27(3) . . ?
Mn1 Mn2 Mn6 77.36(3) 3_756 . ?
O1 Mn3 O10 156.49(14) . . ?
O1 Mn3 O16 94.10(14) . . ?
O10 Mn3 O16 94.25(15) . . ?
O1 Mn3 O8 110.72(15) . . ?
O10 Mn3 O8 87.54(15) . . ?
O16 Mn3 O8 107.47(15) . . ?
O1 Mn3 O18 82.78(13) . 3_756 ?
O10 Mn3 O18 82.73(13) . 3_756 ?
O16 Mn3 O18 162.69(13) . 3_756 ?
O8 Mn3 O18 89.47(14) . 3_756 ?
O1 Mn3 O6 73.22(12) . 3_756 ?
O10 Mn3 O6 85.10(13) . 3_756 ?
O16 Mn3 O6 88.37(13) . 3_756 ?
O8 Mn3 O6 163.00(14) . 3_756 ?
O18 Mn3 O6 74.41(12) 3_756 3_756 ?
O1 Mn3 Mn1 36.26(9) . . ?
O10 Mn3 Mn1 122.63(10) . . ?
O16 Mn3 Mn1 86.63(11) . . ?
O8 Mn3 Mn1 146.27(11) . . ?
O18 Mn3 Mn1 80.81(9) 3_756 . ?
O6 Mn3 Mn1 37.54(8) 3_756 . ?
O1 Mn3 Mn4 127.28(10) . . ?
O10 Mn3 Mn4 41.25(10) . . ?
O16 Mn3 Mn4 135.47(11) . . ?
O8 Mn3 Mn4 75.51(11) . . ?
O18 Mn3 Mn4 44.50(9) 3_756 . ?
O6 Mn3 Mn4 88.93(8) 3_756 . ?
Mn1 Mn3 Mn4 115.92(3) . . ?
O11 Mn4 O7 111.37(16) . . ?
O11 Mn4 O10 91.24(15) . . ?
O7 Mn4 O10 88.86(15) . . ?
O11 Mn4 O12 98.40(17) . . ?
O7 Mn4 O12 98.38(16) . . ?
O10 Mn4 O12 164.83(16) . . ?
O11 Mn4 O18 156.18(15) . 3_756 ?
O7 Mn4 O18 91.35(14) . 3_756 ?
O10 Mn4 O18 81.82(13) . 3_756 ?
O12 Mn4 O18 84.69(15) . 3_756 ?
O11 Mn4 O3 85.93(14) . 3_756 ?
O7 Mn4 O3 159.92(14) . 3_756 ?
O10 Mn4 O3 80.36(13) . 3_756 ?
O12 Mn4 O3 88.63(14) . 3_756 ?
O18 Mn4 O3 70.48(12) 3_756 3_756 ?
O11 Mn4 Mn3 130.82(12) . . ?
O7 Mn4 Mn3 77.83(11) . . ?
O10 Mn4 Mn3 39.67(10) . . ?
O12 Mn4 Mn3 128.95(12) . . ?
O18 Mn4 Mn3 45.12(9) 3_756 . ?
O3 Mn4 Mn3 83.12(9) 3_756 . ?
O10 Mn5 O5 151.72(15) 3_756 . ?
O10 Mn5 O20 95.01(15) 3_756 . ?
O5 Mn5 O20 91.17(15) . . ?
O10 Mn5 O19 90.31(15) 3_756 . ?
O5 Mn5 O19 112.57(15) . . ?
O20 Mn5 O19 112.88(17) . . ?
O10 Mn5 O3 82.47(13) 3_756 . ?
O5 Mn5 O3 81.64(13) . . ?
O20 Mn5 O3 158.16(15) . . ?
O19 Mn5 O3 88.87(14) . . ?
O10 Mn5 Mn1 118.47(11) 3_756 . ?
O5 Mn5 Mn1 35.04(9) . . ?
O20 Mn5 Mn1 83.42(12) . . ?
O19 Mn5 Mn1 146.34(11) . . ?
O3 Mn5 Mn1 78.87(9) . . ?
O13 Mn6 O17 86.55(15) . . ?
O13 Mn6 O4 90.18(14) . . ?
O17 Mn6 O4 173.54(15) . . ?
O13 Mn6 O16 138.88(14) . . ?
O17 Mn6 O16 103.71(15) . . ?
O4 Mn6 O16 82.38(13) . . ?
O13 Mn6 O2 88.07(13) . 3_756 ?
O17 Mn6 O2 104.33(14) . 3_756 ?
O4 Mn6 O2 69.96(12) . 3_756 ?
O16 Mn6 O2 125.86(13) . 3_756 ?
O13 Mn6 O15 85.37(14) . . ?
O17 Mn6 O15 88.42(15) . . ?
O4 Mn6 O15 96.88(13) . . ?
O16 Mn6 O15 55.84(13) . . ?
O2 Mn6 O15 165.29(14) 3_756 . ?
O13 Mn6 O20 133.51(15) . 3_756 ?
O17 Mn6 O20 55.25(15) . 3_756 ?
O4 Mn6 O20 124.73(14) . 3_756 ?
O16 Mn6 O20 80.99(14) . 3_756 ?
O2 Mn6 O20 78.49(13) 3_756 3_756 ?
O15 Mn6 O20 115.38(14) . 3_756 ?
O13 Mn6 Mn2 75.00(10) . . ?
O17 Mn6 Mn2 136.50(12) . . ?
O4 Mn6 Mn2 37.06(9) . . ?
O16 Mn6 Mn2 116.17(10) . . ?
O2 Mn6 Mn2 37.59(9) 3_756 . ?
O15 Mn6 Mn2 127.74(11) . . ?
O20 Mn6 Mn2 113.12(10) 3_756 . ?
C8 O1 Mn1 122.9(3) . . ?
C8 O1 Mn3 118.1(3) . . ?
Mn1 O1 Mn3 103.63(15) . . ?
C7 O2 Mn2 121.3(3) . 3_756 ?
C7 O2 Mn6 114.1(3) . 3_756 ?
Mn2 O2 Mn6 96.16(13) 3_756 3_756 ?
C7 O2 Mn1 113.9(3) . . ?
Mn2 O2 Mn1 93.07(14) 3_756 . ?
Mn6 O2 Mn1 115.81(15) 3_756 . ?
C1 O3 Mn2 117.9(3) . . ?
C1 O3 Mn5 111.6(3) . . ?
Mn2 O3 Mn5 108.69(15) . . ?
C1 O3 Mn4 124.9(3) . 3_756 ?
Mn2 O3 Mn4 99.93(14) . 3_756 ?
Mn5 O3 Mn4 89.81(12) . 3_756 ?
C2 O4 Mn2 121.9(3) . . ?
C2 O4 Mn6 111.3(3) . . ?
Mn2 O4 Mn6 98.27(14) . . ?
C2 O4 Mn1 113.1(3) . . ?
Mn2 O4 Mn1 93.21(13) . . ?
Mn6 O4 Mn1 117.68(15) . . ?
C3 O5 Mn1 122.8(3) . . ?
C3 O5 Mn5 115.9(3) . . ?
Mn1 O5 Mn5 106.65(15) . . ?
Mn1 O6 Mn1 96.30(15) 3_756 . ?
Mn1 O6 Mn2 97.15(14) 3_756 . ?
Mn1 O6 Mn2 96.44(14) . . ?
Mn1 O6 Mn3 90.88(13) 3_756 3_756 ?
Mn1 O6 Mn3 168.42(18) . 3_756 ?
Mn2 O6 Mn3 91.65(12) . 3_756 ?
C34 O7 Mn4 127.6(4) . . ?
C34 O8 Mn3 130.3(4) . . ?
Mn5 O10 Mn3 108.58(16) 3_756 . ?
Mn5 O10 Mn4 100.90(15) 3_756 . ?
Mn3 O10 Mn4 99.08(15) . . ?
C48 O11 Mn4 131.6(4) . . ?
Mn4 O12 H12A 109.5 . . ?
Mn4 O12 H12B 132(4) . . ?
H12A O12 H12B 108.4 . . ?
C62 O13 Mn6 132.1(4) . . ?
C62 O14 Mn2 126.3(4) . . ?
C20 O15 Mn6 90.1(3) . . ?
C20 O16 Mn3 138.7(4) . . ?
C20 O16 Mn6 94.3(3) . . ?
Mn3 O16 Mn6 125.54(17) . . ?
C13 O17 Mn6 97.5(4) . . ?
C12 O18 Mn2 119.8(3) . . ?
C12 O18 Mn4 122.9(3) . 3_756 ?
Mn2 O18 Mn4 101.85(14) . 3_756 ?
C12 O18 Mn3 111.1(3) . 3_756 ?
Mn2 O18 Mn3 106.18(15) . 3_756 ?
Mn4 O18 Mn3 90.37(13) 3_756 3_756 ?
C48 O19 Mn5 128.9(4) 3_756 . ?
C13 O20 Mn5 145.2(4) 3_756 . ?
C13 O20 Mn6 88.2(4) 3_756 3_756 ?
Mn5 O20 Mn6 126.13(19) . 3_756 ?
C10 O21 H21A 109.5 . . ?
C5 O22 H22A 109.5 . . ?
O3 C1 C4 113.9(4) . . ?
O3 C1 H1A 108.8 . . ?
C4 C1 H1A 108.8 . . ?
O3 C1 H1B 108.8 . . ?
C4 C1 H1B 108.8 . . ?
H1A C1 H1B 107.7 . . ?
O4 C2 C4 113.3(4) . . ?
O4 C2 H2A 108.9 . . ?
C4 C2 H2A 108.9 . . ?
O4 C2 H2B 108.9 . . ?
C4 C2 H2B 108.9 . . ?
H2A C2 H2B 107.7 . . ?
O5 C3 C4 115.7(4) . . ?
O5 C3 H3A 108.4 . . ?
C4 C3 H3A 108.4 . . ?
O5 C3 H3B 108.4 . . ?
C4 C3 H3B 108.4 . . ?
H3A C3 H3B 107.4 . . ?
C1 C4 C2 112.5(4) . . ?
C1 C4 C3 113.4(5) . . ?
C2 C4 C3 110.8(4) . . ?
C1 C4 C5 107.7(4) . . ?
C2 C4 C5 106.7(4) . . ?
C3 C4 C5 105.2(4) . . ?
O22 C5 C4 110.0(4) . . ?
O22 C5 H5A 109.7 . . ?
C4 C5 H5A 109.7 . . ?
O22 C5 H5B 109.7 . . ?
C4 C5 H5B 109.7 . . ?
H5A C5 H5B 108.2 . . ?
O2 C7 C9 114.1(4) . . ?
O2 C7 H7A 108.7 . . ?
C9 C7 H7A 108.7 . . ?
O2 C7 H7B 108.7 . . ?
C9 C7 H7B 108.7 . . ?
H7A C7 H7B 107.6 . . ?
O1 C8 C9 114.9(4) . . ?
O1 C8 H8A 108.5 . . ?
C9 C8 H8A 108.5 . . ?
O1 C8 H8B 108.5 . . ?
C9 C8 H8B 108.5 . . ?
H8A C8 H8B 107.5 . . ?
C8 C9 C7 111.7(4) . . ?
C8 C9 C12 113.3(5) . 3_756 ?
C7 C9 C12 111.5(4) . 3_756 ?
C8 C9 C10 107.6(4) . . ?
C7 C9 C10 105.8(4) . . ?
C12 C9 C10 106.4(4) 3_756 . ?
O21 C10 C9 114.4(4) . . ?
O21 C10 H10A 108.7 . . ?
C9 C10 H10A 108.7 . . ?
O21 C10 H10B 108.7 . . ?
C9 C10 H10B 108.7 . . ?
H10A C10 H10B 107.6 . . ?
O18 C12 C9 114.2(4) . 3_756 ?
O18 C12 H12D 108.7 . . ?
C9 C12 H12D 108.7 3_756 . ?
O18 C12 H12C 108.7 . . ?
C9 C12 H12C 108.7 3_756 . ?
H12D C12 H12C 107.6 . . ?
O17 C13 O20 119.0(6) . 3_756 ?
O17 C13 C14 123.5(6) . . ?
O20 C13 C14 117.5(6) 3_756 . ?
C16 C14 C13 114.7(5) . . ?
C16 C14 C15 112.5(6) . . ?
C13 C14 C15 109.6(5) . . ?
C16 C14 H14A 106.5 . . ?
C13 C14 H14A 106.5 . . ?
C15 C14 H14A 106.5 . . ?
C80 C15 C19 118.9(8) . . ?
C80 C15 C14 118.1(7) . . ?
C19 C15 C14 123.1(7) . . ?
C17 C16 C18 118.2(7) . . ?
C17 C16 C14 123.9(7) . . ?
C18 C16 C14 117.8(7) . . ?
C84 C17 C16 123.2(9) . . ?
C84 C17 H17A 118.4 . . ?
C16 C17 H17A 118.4 . . ?
C16 C18 C86 118.4(8) . . ?
C16 C18 H18A 120.8 . . ?
C86 C18 H18A 120.8 . . ?
C15 C19 C83 119.9(9) . . ?
C15 C19 H19A 120.1 . . ?
C83 C19 H19A 120.1 . . ?
O15 C20 O16 119.8(5) . . ?
O15 C20 C21 123.8(5) . . ?
O16 C20 C21 116.3(5) . . ?
C22 C21 C20 114.4(5) . . ?
C22 C21 C28 111.7(4) . . ?
C20 C21 C28 109.4(4) . . ?
C22 C21 H21B 107.0 . . ?
C20 C21 H21B 107.0 . . ?
C28 C21 H21B 107.0 . . ?
C23 C22 C27 117.4(6) . . ?
C23 C22 C21 123.6(6) . . ?
C27 C22 C21 118.9(6) . . ?
C24 C23 C22 120.4(8) . . ?
C24 C23 H23A 119.8 . . ?
C22 C23 H23A 119.8 . . ?
C25 C24 C23 122.6(9) . . ?
C25 C24 H24A 118.7 . . ?
C23 C24 H24A 118.7 . . ?
C24 C25 C26 118.4(8) . . ?
C24 C25 H25A 120.8 . . ?
C26 C25 H25A 120.8 . . ?
C25 C26 C27 120.9(8) . . ?
C25 C26 H26A 119.5 . . ?
C27 C26 H26A 119.5 . . ?
C26 C27 C22 120.2(8) . . ?
C26 C27 H27A 119.9 . . ?
C22 C27 H27A 119.9 . . ?
C33 C28 C29 119.5(6) . . ?
C33 C28 C21 122.6(5) . . ?
C29 C28 C21 117.9(5) . . ?
C30 C29 C28 119.5(6) . . ?
C30 C29 H29A 120.2 . . ?
C28 C29 H29A 120.2 . . ?
C31 C30 C29 120.4(7) . . ?
C31 C30 H30A 119.8 . . ?
C29 C30 H30A 119.8 . . ?
C30 C31 C32 120.4(7) . . ?
C30 C31 H31A 119.8 . . ?
C32 C31 H31A 119.8 . . ?
C33 C32 C31 119.8(7) . . ?
C33 C32 H32A 120.1 . . ?
C31 C32 H32A 120.1 . . ?
C32 C33 C28 120.3(6) . . ?
C32 C33 H33A 119.8 . . ?
C28 C33 H33A 119.8 . . ?
O7 C34 O8 125.8(5) . . ?
O7 C34 C35 119.8(6) . . ?
O8 C34 C35 114.3(5) . . ?
C36 C35 C42 113.7(5) . . ?
C36 C35 C34 113.4(5) . . ?
C42 C35 C34 113.1(5) . . ?
C36 C35 H35A 105.2 . . ?
C42 C35 H35A 105.2 . . ?
C34 C35 H35A 105.2 . . ?
C41 C36 C37 116.9(8) . . ?
C41 C36 C35 121.4(7) . . ?
C37 C36 C35 121.7(7) . . ?
C36 C37 C38 123.2(9) . . ?
C36 C37 H37A 118.4 . . ?
C38 C37 H37A 118.4 . . ?
C39 C38 C37 118.3(9) . . ?
C39 C38 H38A 120.8 . . ?
C37 C38 H38A 120.8 . . ?
C38 C39 C40 121.0(9) . . ?
C38 C39 H39A 119.5 . . ?
C40 C39 H39A 119.5 . . ?
C39 C40 C41 118.1(10) . . ?
C39 C40 H40A 121.0 . . ?
C41 C40 H40A 121.0 . . ?
C36 C41 C40 122.5(9) . . ?
C36 C41 H41A 118.8 . . ?
C40 C41 H41A 118.8 . . ?
C43 C42 C47 118.8(6) . . ?
C43 C42 C35 119.0(6) . . ?
C47 C42 C35 122.1(6) . . ?
C44 C43 C42 120.7(7) . . ?
C44 C43 H43A 119.7 . . ?
C42 C43 H43A 119.7 . . ?
C43 C44 C45 120.7(7) . . ?
C43 C44 H44A 119.7 . . ?
C45 C44 H44A 119.7 . . ?
C46 C45 C44 119.4(6) . . ?
C46 C45 H45A 120.3 . . ?
C44 C45 H45A 120.3 . . ?
C45 C46 C47 119.7(7) . . ?
C45 C46 H46A 120.1 . . ?
C47 C46 H46A 120.1 . . ?
C42 C47 C46 120.6(6) . . ?
C42 C47 H47A 119.7 . . ?
C46 C47 H47A 119.7 . . ?
O11 C48 O19 126.3(6) . 3_756 ?
O11 C48 C49 114.9(6) . . ?
O19 C48 C49 118.7(6) 3_756 . ?
C50 C49 C56 114.6(5) . . ?
C50 C49 C48 110.6(5) . . ?
C56 C49 C48 112.1(5) . . ?
C50 C49 H49A 106.3 . . ?
C56 C49 H49A 106.3 . . ?
C48 C49 H49A 106.3 . . ?
C55 C50 C51 117.8(7) . . ?
C55 C50 C49 120.1(7) . . ?
C51 C50 C49 122.1(6) . . ?
C50 C51 C52 118.8(8) . . ?
C50 C51 H51A 120.6 . . ?
C52 C51 H51A 120.6 . . ?
C53 C52 C51 120.8(9) . . ?
C53 C52 H52A 119.6 . . ?
C51 C52 H52A 119.6 . . ?
C52 C53 C54 121.4(10) . . ?
C52 C53 H53A 119.3 . . ?
C54 C53 H53A 119.3 . . ?
C53 C54 C55 119.4(9) . . ?
C53 C54 H54A 120.3 . . ?
C55 C54 H54A 120.3 . . ?
C54 C55 C50 121.8(9) . . ?
C54 C55 H55A 119.1 . . ?
C50 C55 H55A 119.1 . . ?
C57 C56 C61 119.1(6) . . ?
C57 C56 C49 122.1(6) . . ?
C61 C56 C49 118.8(6) . . ?
C56 C57 C58 121.1(7) . . ?
C56 C57 H57A 119.4 . . ?
C58 C57 H57A 119.4 . . ?
C59 C58 C57 120.3(7) . . ?
C59 C58 H58A 119.9 . . ?
C57 C58 H58A 119.9 . . ?
C60 C59 C58 119.2(7) . . ?
C60 C59 H59A 120.4 . . ?
C58 C59 H59A 120.4 . . ?
C59 C60 C61 120.4(7) . . ?
C59 C60 H60A 119.8 . . ?
C61 C60 H60A 119.8 . . ?
C56 C61 C60 119.8(7) . . ?
C56 C61 H61A 120.1 . . ?
C60 C61 H61A 120.1 . . ?
O13 C62 O14 125.9(5) . . ?
O13 C62 C63 118.4(6) . . ?
O14 C62 C63 115.6(5) . . ?
C64 C63 C70 117.1(5) . . ?
C64 C63 C62 112.7(5) . . ?
C70 C63 C62 107.0(5) . . ?
C64 C63 H63A 106.4 . . ?
C70 C63 H63A 106.4 . . ?
C62 C63 H63A 106.4 . . ?
C69 C64 C65 117.0(6) . . ?
C69 C64 C63 122.6(6) . . ?
C65 C64 C63 120.1(6) . . ?
C66 C65 C64 122.3(7) . . ?
C66 C65 H65A 118.9 . . ?
C64 C65 H65A 118.9 . . ?
C65 C66 C67 118.4(7) . . ?
C65 C66 H66A 120.8 . . ?
C67 C66 H66A 120.8 . . ?
C68 C67 C66 122.0(7) . . ?
C68 C67 H67A 119.0 . . ?
C66 C67 H67A 119.0 . . ?
C67 C68 C69 118.5(8) . . ?
C67 C68 H68A 120.7 . . ?
C69 C68 H68A 120.7 . . ?
C68 C69 C64 121.8(7) . . ?
C68 C69 H69A 119.1 . . ?
C64 C69 H69A 119.1 . . ?
C74 C70 C71 118.2(7) . . ?
C74 C70 C63 122.9(6) . . ?
C71 C70 C63 118.7(7) . . ?
C70 C71 C75 119.8(8) . . ?
C70 C71 H71A 120.1 . . ?
C75 C71 H71A 120.1 . . ?
C73 C72 C75 120.3(8) . . ?
C73 C72 H72A 119.9 . . ?
C75 C72 H72A 119.9 . . ?
C72 C73 C74 120.7(9) . . ?
C72 C73 H73A 119.7 . . ?
C74 C73 H73A 119.7 . . ?
C70 C74 C73 121.4(8) . . ?
C70 C74 H74A 119.3 . . ?
C73 C74 H74A 119.3 . . ?
C72 C75 C71 119.5(8) . . ?
C72 C75 H75A 120.2 . . ?
C71 C75 H75A 120.2 . . ?
C15 C80 C81 119.2(9) . . ?
C15 C80 H80A 120.4 . . ?
C81 C80 H80A 120.4 . . ?
C82 C81 C80 122.7(10) . . ?
C82 C81 H81A 118.7 . . ?
C80 C81 H81A 118.7 . . ?
C81 C82 C83 118.2(10) . . ?
C81 C82 H82A 120.9 . . ?
C83 C82 H82A 120.9 . . ?
C82 C83 C19 121.2(10) . . ?
C82 C83 H83A 119.4 . . ?
C19 C83 H83A 119.4 . . ?
C85 C84 C17 118.5(10) . . ?
C85 C84 H84A 120.8 . . ?
C17 C84 H84A 120.8 . . ?
C84 C85 C86 123.3(9) . . ?
C84 C85 H85A 118.4 . . ?
C86 C85 H85A 118.4 . . ?
C85 C86 C18 118.5(9) . . ?
C85 C86 H86A 120.8 . . ?
C18 C86 H86A 120.8 . . ?
N1 C87 C88 178.8(9) . . ?
C87 C88 H88A 109.5 . . ?
C87 C88 H88B 109.5 . . ?
H88A C88 H88B 109.5 . . ?
C87 C88 H88C 109.5 . . ?
H88A C88 H88C 109.5 . . ?
H88B C88 H88C 109.5 . . ?
N2 C89 C90 179.0(9) . . ?
C89 C90 H90A 109.5 . . ?
C89 C90 H90B 109.5 . . ?
H90A C90 H90B 109.5 . . ?
C89 C90 H90C 109.5 . . ?
H90A C90 H90C 109.5 . . ?
H90B C90 H90C 109.5 . . ?
N3 C91 C92 176.9(10) . . ?
C91 C92 H92A 109.5 . . ?
C91 C92 H92B 109.5 . . ?
H92A C92 H92B 109.5 . . ?
C91 C92 H92C 109.5 . . ?
H92A C92 H92C 109.5 . . ?
H92B C92 H92C 109.5 . . ?

loop_
_geom_bond_atom_site_label_1
_geom_bond_atom_site_label_2
_geom_bond_distance
_geom_bond_site_symmetry_2
_geom_bond_publ_flag
Mn1 O1 1.912(3) . ?
Mn1 O6 1.915(3) 3_756 ?
Mn1 O6 1.920(3) . ?
Mn1 O5 1.921(3) . ?
Mn1 O4 2.322(4) . ?
Mn1 O2 2.332(4) . ?
Mn1 Mn1 2.8566(15) 3_756 ?
Mn1 Mn2 3.0991(12) . ?
Mn1 Mn2 3.1124(11) 3_756 ?
Mn1 Mn3 3.1422(12) . ?
Mn1 Mn5 3.2060(12) . ?
Mn2 O18 1.913(3) . ?
Mn2 O3 1.924(3) . ?
Mn2 O4 1.926(3) . ?
Mn2 O2 1.941(3) 3_756 ?
Mn2 O14 2.152(4) . ?
Mn2 O6 2.227(4) . ?
Mn2 Mn1 3.1124(11) 3_756 ?
Mn2 Mn6 3.1632(12) . ?
Mn3 O1 2.083(4) . ?
Mn3 O10 2.087(4) . ?
Mn3 O16 2.118(4) . ?
Mn3 O8 2.132(4) . ?
Mn3 O18 2.288(4) 3_756 ?
Mn3 O6 2.462(3) 3_756 ?
Mn3 Mn4 3.2293(12) . ?
Mn4 O11 2.097(4) . ?
Mn4 O7 2.131(4) . ?
Mn4 O10 2.156(4) . ?
Mn4 O12 2.181(4) . ?
Mn4 O18 2.264(3) 3_756 ?
Mn4 O3 2.309(3) 3_756 ?
Mn5 O10 2.064(4) 3_756 ?
Mn5 O5 2.074(3) . ?
Mn5 O20 2.109(4) . ?
Mn5 O19 2.126(4) . ?
Mn5 O3 2.302(4) . ?
Mn6 O13 2.190(4) . ?
Mn6 O17 2.245(4) . ?
Mn6 O4 2.247(4) . ?
Mn6 O16 2.277(4) . ?
Mn6 O2 2.298(3) 3_756 ?
Mn6 O15 2.393(4) . ?
Mn6 O20 2.422(4) 3_756 ?
O1 C8 1.439(6) . ?
O2 C7 1.439(6) . ?
O2 Mn2 1.941(3) 3_756 ?
O2 Mn6 2.298(3) 3_756 ?
O3 C1 1.443(6) . ?
O3 Mn4 2.309(3) 3_756 ?
O4 C2 1.451(6) . ?
O5 C3 1.425(6) . ?
O6 Mn1 1.915(3) 3_756 ?
O6 Mn3 2.462(3) 3_756 ?
O7 C34 1.249(7) . ?
O8 C34 1.275(7) . ?
O10 Mn5 2.064(4) 3_756 ?
O11 C48 1.248(7) . ?
O12 H12A 0.8400 . ?
O12 H12B 0.94(7) . ?
O13 C62 1.256(7) . ?
O14 C62 1.258(7) . ?
O15 C20 1.242(7) . ?
O16 C20 1.288(6) . ?
O17 C13 1.240(7) . ?
O18 C12 1.452(6) . ?
O18 Mn4 2.264(3) 3_756 ?
O18 Mn3 2.288(4) 3_756 ?
O19 C48 1.281(7) 3_756 ?
O20 C13 1.278(7) 3_756 ?
O20 Mn6 2.422(4) 3_756 ?
O21 C10 1.419(6) . ?
O21 H21A 0.8400 . ?
O22 C5 1.420(6) . ?
O22 H22A 0.8400 . ?
C1 C4 1.520(7) . ?
C1 H1A 0.9900 . ?
C1 H1B 0.9900 . ?
C2 C4 1.536(7) . ?
C2 H2A 0.9900 . ?
C2 H2B 0.9900 . ?
C3 C4 1.537(7) . ?
C3 H3A 0.9900 . ?
C3 H3B 0.9900 . ?
C4 C5 1.562(7) . ?
C5 H5A 0.9900 . ?
C5 H5B 0.9900 . ?
C7 C9 1.536(7) . ?
C7 H7A 0.9900 . ?
C7 H7B 0.9900 . ?
C8 C9 1.526(7) . ?
C8 H8A 0.9900 . ?
C8 H8B 0.9900 . ?
C9 C12 1.539(7) 3_756 ?
C9 C10 1.550(7) . ?
C10 H10A 0.9900 . ?
C10 H10B 0.9900 . ?
C12 C9 1.539(7) 3_756 ?
C12 H12D 0.9900 . ?
C12 H12C 0.9900 . ?
C13 O20 1.278(7) 3_756 ?
C13 C14 1.525(8) . ?
C14 C16 1.519(8) . ?
C14 C15 1.529(9) . ?
C14 H14A 1.0000 . ?
C15 C80 1.364(10) . ?
C15 C19 1.382(10) . ?
C16 C17 1.381(10) . ?
C16 C18 1.395(10) . ?
C17 C84 1.356(10) . ?
C17 H17A 0.9500 . ?
C18 C86 1.427(11) . ?
C18 H18A 0.9500 . ?
C19 C83 1.384(11) . ?
C19 H19A 0.9500 . ?
C20 C21 1.530(7) . ?
C21 C22 1.520(8) . ?
C21 C28 1.532(8) . ?
C21 H21B 1.0000 . ?
C22 C23 1.390(9) . ?
C22 C27 1.408(9) . ?
C23 C24 1.381(9) . ?
C23 H23A 0.9500 . ?
C24 C25 1.360(12) . ?
C24 H24A 0.9500 . ?
C25 C26 1.369(12) . ?
C25 H25A 0.9500 . ?
C26 C27 1.404(10) . ?
C26 H26A 0.9500 . ?
C27 H27A 0.9500 . ?
C28 C33 1.401(8) . ?
C28 C29 1.403(8) . ?
C29 C30 1.399(9) . ?
C29 H29A 0.9500 . ?
C30 C31 1.367(10) . ?
C30 H30A 0.9500 . ?
C31 C32 1.408(10) . ?
C31 H31A 0.9500 . ?
C32 C33 1.375(8) . ?
C32 H32A 0.9500 . ?
C33 H33A 0.9500 . ?
C34 C35 1.521(8) . ?
C35 C36 1.501(9) . ?
C35 C42 1.521(8) . ?
C35 H35A 1.0000 . ?
C36 C41 1.366(10) . ?
C36 C37 1.369(9) . ?
C37 C38 1.372(11) . ?
C37 H37A 0.9500 . ?
C38 C39 1.368(12) . ?
C38 H38A 0.9500 . ?
C39 C40 1.380(12) . ?
C39 H39A 0.9500 . ?
C40 C41 1.389(11) . ?
C40 H40A 0.9500 . ?
C41 H41A 0.9500 . ?
C42 C43 1.387(8) . ?
C42 C47 1.389(9) . ?
C43 C44 1.370(9) . ?
C43 H43A 0.9500 . ?
C44 C45 1.387(9) . ?
C44 H44A 0.9500 . ?
C45 C46 1.385(9) . ?
C45 H45A 0.9500 . ?
C46 C47 1.391(8) . ?
C46 H46A 0.9500 . ?
C47 H47A 0.9500 . ?
C48 O19 1.281(7) 3_756 ?
C48 C49 1.541(8) . ?
C49 C50 1.501(9) . ?
C49 C56 1.520(9) . ?
C49 H49A 1.0000 . ?
C50 C55 1.401(9) . ?
C50 C51 1.406(9) . ?
C51 C52 1.407(10) . ?
C51 H51A 0.9500 . ?
C52 C53 1.351(13) . ?
C52 H52A 0.9500 . ?
C53 C54 1.360(13) . ?
C53 H53A 0.9500 . ?
C54 C55 1.369(11) . ?
C54 H54A 0.9500 . ?
C55 H55A 0.9500 . ?
C56 C57 1.369(9) . ?
C56 C61 1.374(8) . ?
C57 C58 1.389(9) . ?
C57 H57A 0.9500 . ?
C58 C59 1.385(9) . ?
C58 H58A 0.9500 . ?
C59 C60 1.357(10) . ?
C59 H59A 0.9500 . ?
C60 C61 1.424(10) . ?
C60 H60A 0.9500 . ?
C61 H61A 0.9500 . ?
C62 C63 1.534(8) . ?
C63 C64 1.511(8) . ?
C63 C70 1.511(9) . ?
C63 H63A 1.0000 . ?
C64 C69 1.389(8) . ?
C64 C65 1.398(8) . ?
C65 C66 1.365(9) . ?
C65 H65A 0.9500 . ?
C66 C67 1.380(11) . ?
C66 H66A 0.9500 . ?
C67 C68 1.366(11) . ?
C67 H67A 0.9500 . ?
C68 C69 1.384(9) . ?
C68 H68A 0.9500 . ?
C69 H69A 0.9500 . ?
C70 C74 1.357(10) . ?
C70 C71 1.398(9) . ?
C71 C75 1.410(11) . ?
C71 H71A 0.9500 . ?
C72 C73 1.334(11) . ?
C72 C75 1.376(12) . ?
C72 H72A 0.9500 . ?
C73 C74 1.395(10) . ?
C73 H73A 0.9500 . ?
C74 H74A 0.9500 . ?
C75 H75A 0.9500 . ?
C80 C81 1.390(11) . ?
C80 H80A 0.9500 . ?
C81 C82 1.336(14) . ?
C81 H81A 0.9500 . ?
C82 C83 1.360(14) . ?
C82 H82A 0.9500 . ?
C83 H83A 0.9500 . ?
C84 C85 1.326(12) . ?
C84 H84A 0.9500 . ?
C85 C86 1.373(13) . ?
C85 H85A 0.9500 . ?
C86 H86A 0.9500 . ?
N1 C87 1.109(8) . ?
C87 C88 1.457(10) . ?
C88 H88A 0.9800 . ?
C88 H88B 0.9800 . ?
C88 H88C 0.9800 . ?
N2 C89 1.132(9) . ?
C89 C90 1.453(11) . ?
C90 H90A 0.9800 . ?
C90 H90B 0.9800 . ?
C90 H90C 0.9800 . ?
N3 C91 1.145(11) . ?
C91 C92 1.483(12) . ?
C92 H92A 0.9800 . ?
C92 H92B 0.9800 . ?
C92 H92C 0.9800 . ?
